data_2310022
loop_
_publ_author_name
'W. H. Zachariasen'

_publ_section_title
;
 Crystal chemical studies of the 5f - series of elements. XVI.
 Identification and crystal structure of protactinium metal and of
 protactinium monoxide
;
_journal_name_full 'Acta Crystallographica'
_journal_page_first 19
_journal_page_last 21
_journal_paper_doi 10.1107/S0365110X5200006X
_journal_volume 5
_journal_year 1952
_chemical_formula_structural Pa
_chemical_formula_sum Pa
_chemical_name_systematic Protactinium
_space_group_IT_number 139
_symmetry_Int_Tables_number 139
_symmetry_space_group_name_Hall '-I 4 2'
_symmetry_space_group_name_H-M 'I 4/m m m'
_cell_angle_alpha 90.
_cell_angle_beta 90.
_cell_angle_gamma 90.
_cell_formula_units_Z 2
_cell_length_a 3.925
_cell_length_b 3.925
_cell_length_c 3.238
_cell_volume 49.883
_cod_data_source_file Pa.cif
_cod_data_source_block Pa
_cod_database_code 2310022

loop_
_symmetry_equiv_pos_as_xyz
'x, y, z'
'-y, x, z'
'-x, -y, z'
'y, -x, z'
'x, -y, -z'
'-x, y, -z'
'y, x, -z'
'-y, -x, -z'
'-x, -y, -z'
'y, -x, -z'
'x, y, -z'
'-y, x, -z'
'-x, y, z'
'x, -y, z'
'-y, -x, z'
'y, x, z'
'x+1/2, y+1/2, z+1/2'
'-y+1/2, x+1/2, z+1/2'
'-x+1/2, -y+1/2, z+1/2'
'y+1/2, -x+1/2, z+1/2'
'x+1/2, -y+1/2, -z+1/2'
'-x+1/2, y+1/2, -z+1/2'
'y+1/2, x+1/2, -z+1/2'
'-y+1/2, -x+1/2, -z+1/2'
'-x+1/2, -y+1/2, -z+1/2'
'y+1/2, -x+1/2, -z+1/2'
'x+1/2, y+1/2, -z+1/2'
'-y+1/2, x+1/2, -z+1/2'
'-x+1/2, y+1/2, z+1/2'
'x+1/2, -y+1/2, z+1/2'
'-y+1/2, -x+1/2, z+1/2'
'y+1/2, x+1/2, z+1/2'

loop_
_atom_site_label
_atom_site_type_symbol
_atom_site_symmetry_multiplicity
_atom_site_Wyckoff_symbol
_atom_site_fract_x
_atom_site_fract_y
_atom_site_fract_z
_atom_site_occupancy
_atom_site_attached_hydrogens
Pa Pa 2 a 0 0 0 1 0
